data_7101403
loop_
_publ_author_name
D.Coquiere
J.Marrot
O.Reinaud

_publ_section_title
;
Encapsulation of a (H~3~O~2~)^-^ Unit in the Aromatic Core of a
Calix[6]arene Closed by Two Zn(II) Ions at the Small and Large Rims
;
_journal_issue 37
_journal_name_full 'Chemical Communications'
_journal_paper_doi 10.1039/b608203c
_journal_year 2006
_chemical_formula_sum 'C72 H87 Cl3 N9 O21 Zn2'
_chemical_formula_weight 1651.60
_chemical_name_systematic
;
?
;
_space_group_IT_number 173
_symmetry_cell_setting hexagonal
_symmetry_space_group_name_Hall 'P 6c'
_symmetry_space_group_name_H-M 'P 63'
_atom_sites_solution_hydrogens geom
_atom_sites_solution_primary direct
_atom_sites_solution_secondary difmap
_audit_creation_method SHELXL-97
_cell_angle_alpha 90.00
_cell_angle_beta 90.00
_cell_angle_gamma 120.00
_cell_formula_units_Z 2
_cell_length_a 18.9573(7)
_cell_length_b 18.9573(7)
_cell_length_c 12.5640(7)
_cell_measurement_reflns_used 4089
_cell_measurement_temperature 100(2)
_cell_measurement_theta_max 24.62
_cell_measurement_theta_min 2.48
_cell_volume 3910.3(3)
_computing_cell_refinement 'Bruker APEX2'
_computing_data_collection 'Bruker APEX2'
_computing_data_reduction 'Bruker SAINT'
_computing_molecular_graphics 'Bruker SHELXTL'
_computing_publication_material 'Bruker SHELXTL'
_computing_structure_refinement 'SHELXL-97 (Sheldrick, 1997)'
_computing_structure_solution 'SHELXS-97 (Sheldrick, 1990)'
_diffrn_ambient_temperature 100(2)
_diffrn_detector_area_resol_mean 512x512
_diffrn_measured_fraction_theta_full 0.999
_diffrn_measured_fraction_theta_max 0.999
_diffrn_measurement_device_type 'CCD area detector'
_diffrn_measurement_method 'phi and omega scans'
_diffrn_radiation_monochromator graphite
_diffrn_radiation_source 'fine-focus sealed tube'
_diffrn_radiation_type MoK\a
_diffrn_radiation_wavelength 0.71073
_diffrn_reflns_av_R_equivalents 0.1492
_diffrn_reflns_av_sigmaI/netI 0.0503
_diffrn_reflns_limit_h_max 20
_diffrn_reflns_limit_h_min -20
_diffrn_reflns_limit_k_max 20
_diffrn_reflns_limit_k_min -20
_diffrn_reflns_limit_l_max 13
_diffrn_reflns_limit_l_min -13
_diffrn_reflns_number 61565
_diffrn_reflns_theta_full 22.47
_diffrn_reflns_theta_max 22.47
_diffrn_reflns_theta_min 1.24
_exptl_absorpt_coefficient_mu 0.793
_exptl_absorpt_correction_T_max 0.9690
_exptl_absorpt_correction_T_min 0.9249
_exptl_absorpt_correction_type multi-scan
_exptl_absorpt_process_details 'SADABS (Sheldrick, V2.10)'
_exptl_crystal_colour colourless
_exptl_crystal_density_diffrn 1.403
_exptl_crystal_density_method 'not measured'
_exptl_crystal_description parallelepiped
_exptl_crystal_F_000 1722
_exptl_crystal_size_max 0.10
_exptl_crystal_size_mid 0.10
_exptl_crystal_size_min 0.04
_refine_diff_density_max 0.792
_refine_diff_density_min -1.451
_refine_diff_density_rms 0.217
_refine_ls_abs_structure_details 'Flack H D (1983), Acta Cryst. A39, 876-881'
_refine_ls_abs_structure_Flack 0.09(6)
_refine_ls_extinction_method none
_refine_ls_goodness_of_fit_ref 1.060
_refine_ls_hydrogen_treatment constr
_refine_ls_matrix_type full
_refine_ls_number_parameters 336
_refine_ls_number_reflns 3394
_refine_ls_number_restraints 1
_refine_ls_restrained_S_all 1.060
_refine_ls_R_factor_all 0.1342
_refine_ls_R_factor_gt 0.1031
_refine_ls_shift/su_max 0.000
_refine_ls_shift/su_mean 0.000
_refine_ls_structure_factor_coef Fsqd
_refine_ls_weighting_details 'calc w=1/[\s^2^(Fo^2^)+(0.1966P)^2^+9.4044P] where P=(Fo^2^+2Fc^2^)/3'
_refine_ls_weighting_scheme calc
_refine_ls_wR_factor_gt 0.2737
_refine_ls_wR_factor_ref 0.3044
_reflns_number_gt 2561
_reflns_number_total 3394
_reflns_threshold_expression >2sigma(I)
_cod_data_source_file b608203c.txt
_cod_depositor_comments
;
The following automatic conversions were performed:
'_symmetry_cell_setting' value 'Hexagonal' changed to 'hexagonal'
according to '/home/saulius/struct/CIF-dictionaries/cif_core.dic'
dictionary named 'cif_core.dic' version 2.4.1 from 2010-06-29.

Automatic conversion script
Id: cif_fix_enum 1527 2010-12-29 10:47:43Z saulius 
;
_cod_original_sg_symbol_H-M P6(3)
_cod_database_code 7101403

loop_
_symmetry_equiv_pos_as_xyz
'x, y, z'
'-y, x-y, z'
'-x+y, -x, z'
'-x, -y, z+1/2'
'y, -x+y, z+1/2'
'x-y, x, z+1/2'

loop_
_atom_site_label
_atom_site_type_symbol
_atom_site_fract_x
_atom_site_fract_y
_atom_site_fract_z
_atom_site_U_iso_or_equiv
_atom_site_adp_type
_atom_site_occupancy
_atom_site_symmetry_multiplicity
_atom_site_calc_flag
_atom_site_refinement_flags
Zn1 Zn 0.6667 0.3333 -0.1677(2) 0.0914(11) Uani 1 3 d S
Zn2 Zn 0.6667 0.3333 0.2944(2) 0.0869(11) Uani 1 3 d S
N1 N 0.5724(10) 0.3474(9) -0.2119(10) 0.079(3) Uani 1 1 d .
C2 C 0.572(2) 0.4096(10) -0.2785(12) 0.126(10) Uani 1 1 d .
H2 H 0.6171 0.4512 -0.3161 0.152 Uiso 1 1 calc R
C3 C 0.4933(16) 0.3969(15) -0.2769(16) 0.118(8) Uani 1 1 d .
H3 H 0.4744 0.4289 -0.3113 0.142 Uiso 1 1 calc R
N4 N 0.4523(10) 0.3346(8) -0.2209(9) 0.080(4) Uani 1 1 d .
C5 C 0.4982(14) 0.3042(10) -0.1855(11) 0.085(5) Uani 1 1 d .
C6 C 0.4674(9) 0.2334(8) -0.1082(10) 0.065(3) Uani 1 1 d .
H6A H 0.4104 0.1926 -0.1259 0.078 Uiso 1 1 calc R
H6B H 0.5008 0.2069 -0.1146 0.078 Uiso 1 1 calc R
O7 O 0.4713(5) 0.2610(5) -0.0022(7) 0.0550(19) Uani 1 1 d .
C8 C 0.4002(6) 0.2397(6) 0.0579(11) 0.048(3) Uani 1 1 d .
C9 C 0.3821(6) 0.2999(7) 0.0790(9) 0.048(3) Uani 1 1 d .
C10 C 0.3142(7) 0.2778(8) 0.1420(9) 0.057(3) Uani 1 1 d .
H10 H 0.3026 0.3192 0.1626 0.068 Uiso 1 1 calc R
C11 C 0.2640(7) 0.2018(7) 0.1756(10) 0.055(3) Uani 1 1 d .
C12 C 0.2833(7) 0.1428(8) 0.1511(10) 0.053(3) Uani 1 1 d .
H12 H 0.2490 0.0889 0.1764 0.064 Uiso 1 1 calc R
C13 C 0.3525(7) 0.1596(7) 0.0894(9) 0.055(3) Uani 1 1 d .
C14 C 0.7224(6) 0.6281(7) 0.0679(11) 0.050(2) Uani 1 1 d .
H14A H 0.7153 0.6282 -0.0102 0.060 Uiso 1 1 calc R
H14B H 0.7152 0.6723 0.0979 0.060 Uiso 1 1 calc R
C15 C 0.6551(6) 0.5475(6) 0.1115(10) 0.049(3) Uani 1 1 d .
C16 C 0.5825(7) 0.5012(6) 0.0608(11) 0.049(3) Uani 1 1 d .
C17 C 0.5210(7) 0.4308(8) 0.1001(10) 0.055(3) Uani 1 1 d .
C18 C 0.5318(7) 0.4019(7) 0.1952(9) 0.052(3) Uani 1 1 d .
H18 H 0.4894 0.3529 0.2250 0.062 Uiso 1 1 calc R
C19 C 0.6073(7) 0.4467(8) 0.2478(10) 0.058(3) Uani 1 1 d .
C20 C 0.6662(7) 0.5164(8) 0.2088(10) 0.060(3) Uani 1 1 d .
H20 H 0.7162 0.5457 0.2462 0.072 Uiso 1 1 calc R
C21 C 0.4369(6) 0.3844(6) 0.0447(11) 0.055(3) Uani 1 1 d .
H21A H 0.4085 0.4157 0.0559 0.066 Uiso 1 1 calc R
H21B H 0.4462 0.3840 -0.0327 0.066 Uiso 1 1 calc R
N22 N 0.6225(7) 0.4095(7) 0.3421(8) 0.074(3) Uani 1 1 d .
H22A H 0.5749 0.3800 0.3798 0.089 Uiso 1 1 calc R
H22B H 0.6598 0.4498 0.3859 0.089 Uiso 1 1 calc R
O23 O 0.5754(5) 0.5228(5) -0.0467(6) 0.055(2) Uani 1 1 d .
C24 C 0.5464(11) 0.5785(10) -0.0512(11) 0.084(4) Uani 1 1 d .
H24A H 0.4878 0.5497 -0.0367 0.126 Uiso 1 1 calc R
H24B H 0.5567 0.6031 -0.1222 0.126 Uiso 1 1 calc R
H24C H 0.5747 0.6213 0.0022 0.126 Uiso 1 1 calc R
C25 C 0.3645(13) 0.3018(10) -0.2168(14) 0.095(6) Uani 1 1 d .
H25A H 0.3392 0.2683 -0.2800 0.143 Uiso 1 1 calc R
H25B H 0.3530 0.3467 -0.2149 0.143 Uiso 1 1 calc R
H25C H 0.3424 0.2683 -0.1528 0.143 Uiso 1 1 calc R
C26 C 0.1869(8) 0.1824(10) 0.2450(12) 0.078(4) Uani 1 1 d .
C27 C 0.1552(15) 0.1031(13) 0.303(2) 0.151(11) Uani 1 1 d .
H27A H 0.1174 0.0993 0.3586 0.227 Uiso 1 1 calc R
H27B H 0.2008 0.1002 0.3348 0.227 Uiso 1 1 calc R
H27C H 0.1267 0.0580 0.2524 0.227 Uiso 1 1 calc R
C28 C 0.2122(17) 0.2439(13) 0.333(3) 0.207(19) Uani 1 1 d .
H28A H 0.1808 0.2174 0.3974 0.311 Uiso 1 1 calc R
H28B H 0.2020 0.2877 0.3116 0.311 Uiso 1 1 calc R
H28C H 0.2704 0.2667 0.3477 0.311 Uiso 1 1 calc R
C29 C 0.1269(11) 0.1910(15) 0.168(3) 0.152(10) Uani 1 1 d .
H29A H 0.0985 0.1420 0.1240 0.227 Uiso 1 1 calc R
H29B H 0.1575 0.2387 0.1224 0.227 Uiso 1 1 calc R
H29C H 0.0870 0.1978 0.2099 0.227 Uiso 1 1 calc R
O30 O 0.705(2) 0.370(2) -0.019(4) 0.129(17) Uani 0.33 1 d P
O31 O 0.6667 0.3333 0.1469(19) 0.22(2) Uani 1 3 d S
Cl1 Cl 0.7781(3) 0.5762(3) 0.5100(3) 0.0820(11) Uani 1 1 d .
O1 O 0.8558(11) 0.6403(10) 0.5351(13) 0.146(6) Uani 1 1 d .
O2 O 0.7721(10) 0.5008(12) 0.5065(16) 0.074(4) Uani 0.50 1 d P
O3 O 0.745(2) 0.611(2) 0.4625(18) 0.29(2) Uani 1 1 d .
O4 O 0.7431(17) 0.5604(15) 0.6220(19) 0.207(10) Uani 1 1 d .
O5 O 0.7983(11) 0.5367(13) 0.4201(16) 0.074(4) Uani 0.50 1 d P
O1W O 0.6667 0.3333 0.519(3) 0.179(13) Uani 1 3 d S

loop_
_atom_site_aniso_label
_atom_site_aniso_U_11
_atom_site_aniso_U_22
_atom_site_aniso_U_33
_atom_site_aniso_U_23
_atom_site_aniso_U_13
_atom_site_aniso_U_12
Zn1 0.1168(17) 0.1168(17) 0.0407(17) 0.000 0.000 0.0584(9)
Zn2 0.1062(16) 0.1062(16) 0.0481(19) 0.000 0.000 0.0531(8)
N1 0.105(10) 0.095(9) 0.040(6) 0.022(6) 0.003(6) 0.052(8)
C2 0.23(3) 0.064(10) 0.030(9) 0.014(7) 0.002(12) 0.030(13)
C3 0.131(17) 0.149(19) 0.079(14) 0.013(13) -0.053(13) 0.074(16)
N4 0.134(12) 0.075(8) 0.037(7) 0.011(6) 0.009(7) 0.056(8)
C5 0.160(18) 0.072(9) 0.034(8) 0.017(7) -0.011(9) 0.067(11)
C6 0.099(10) 0.063(8) 0.039(8) 0.003(6) 0.008(7) 0.045(8)
O7 0.075(5) 0.067(5) 0.040(4) 0.008(4) 0.005(4) 0.048(4)
C8 0.045(6) 0.054(6) 0.061(7) -0.006(6) -0.010(6) 0.036(5)
C9 0.042(6) 0.065(7) 0.043(7) -0.012(5) -0.016(5) 0.031(5)
C10 0.061(8) 0.069(8) 0.047(7) -0.029(6) -0.024(6) 0.038(7)
C11 0.055(7) 0.051(7) 0.047(8) -0.001(5) 0.001(6) 0.017(6)
C12 0.042(6) 0.055(7) 0.060(7) -0.016(6) -0.002(6) 0.022(5)
C13 0.064(7) 0.049(7) 0.043(8) -0.014(5) -0.019(5) 0.022(6)
C14 0.050(6) 0.077(7) 0.033(5) 0.011(6) 0.011(6) 0.038(5)
C15 0.050(6) 0.045(6) 0.062(8) 0.009(5) 0.011(6) 0.030(5)
C16 0.063(7) 0.051(6) 0.046(6) -0.001(6) -0.004(6) 0.039(6)
C17 0.057(7) 0.065(8) 0.054(8) -0.009(6) -0.012(6) 0.039(7)
C18 0.043(6) 0.069(7) 0.034(6) 0.022(5) 0.019(5) 0.021(6)
C19 0.055(7) 0.065(8) 0.058(8) 0.019(6) 0.010(6) 0.033(7)
C20 0.046(7) 0.086(9) 0.047(7) 0.009(7) -0.003(6) 0.032(7)
C21 0.056(6) 0.057(7) 0.064(9) 0.003(6) 0.002(6) 0.036(6)
N22 0.078(7) 0.096(8) 0.036(6) 0.029(6) -0.001(5) 0.034(7)
O23 0.076(5) 0.065(5) 0.036(4) 0.013(4) 0.000(4) 0.045(4)
C24 0.126(13) 0.111(12) 0.032(7) -0.010(7) -0.005(7) 0.071(11)
C25 0.154(17) 0.088(11) 0.064(10) -0.014(8) -0.048(11) 0.075(12)
C26 0.048(7) 0.094(11) 0.066(9) -0.022(8) 0.002(6) 0.016(7)
C27 0.19(2) 0.117(15) 0.17(2) 0.048(15) 0.13(2) 0.092(16)
C28 0.17(2) 0.086(13) 0.25(3) -0.075(18) 0.14(2) -0.022(14)
C29 0.066(11) 0.148(19) 0.22(3) 0.050(19) 0.025(15) 0.035(12)
O30 0.13(4) 0.08(2) 0.20(5) -0.10(3) -0.04(3) 0.068(19)
O31 0.32(3) 0.32(3) 0.017(12) 0.000 0.000 0.160(16)
Cl1 0.095(3) 0.097(3) 0.069(2) -0.006(2) -0.003(2) 0.060(2)
O1 0.177(14) 0.138(11) 0.099(12) -0.023(9) 0.011(10) 0.061(11)
O2 0.068(8) 0.108(11) 0.059(8) -0.040(8) -0.009(7) 0.052(8)
O3 0.41(4) 0.59(6) 0.152(19) -0.18(3) -0.12(2) 0.45(5)
O4 0.25(3) 0.187(19) 0.17(2) 0.074(15) -0.002(17) 0.106(19)
O5 0.068(8) 0.108(11) 0.059(8) -0.040(8) -0.009(7) 0.052(8)
O1W 0.23(2) 0.23(2) 0.09(2) 0.000 0.000 0.113(11)

loop_
_atom_type_symbol
_atom_type_description
_atom_type_scat_dispersion_real
_atom_type_scat_dispersion_imag
_atom_type_scat_source
C C 0.0033 0.0016 'International Tables Vol C Tables 4.2.6.8 and 6.1.1.4'
H H 0.0000 0.0000 'International Tables Vol C Tables 4.2.6.8 and 6.1.1.4'
N N 0.0061 0.0033 'International Tables Vol C Tables 4.2.6.8 and 6.1.1.4'
O O 0.0106 0.0060 'International Tables Vol C Tables 4.2.6.8 and 6.1.1.4'
Cl Cl 0.1484 0.1585 'International Tables Vol C Tables 4.2.6.8 and 6.1.1.4'
Zn Zn 0.2839 1.4301 'International Tables Vol C Tables 4.2.6.8 and 6.1.1.4'

loop_
_geom_angle_atom_site_label_1
_geom_angle_atom_site_label_2
_geom_angle_atom_site_label_3
_geom_angle
_geom_angle_site_symmetry_1
_geom_angle_site_symmetry_3
O30 Zn1 O30 36(2) . 3_665
O30 Zn1 O30 36(2) . 2_655
O30 Zn1 O30 36(2) 3_665 2_655
O30 Zn1 N1 117.1(12) . 2_655
O30 Zn1 N1 85.4(13) 3_665 2_655
O30 Zn1 N1 113.6(12) 2_655 2_655
O30 Zn1 N1 113.6(12) . .
O30 Zn1 N1 117.1(12) 3_665 .
O30 Zn1 N1 85.4(13) 2_655 .
N1 Zn1 N1 112.7(3) 2_655 .
O30 Zn1 N1 85.4(13) . 3_665
O30 Zn1 N1 113.6(12) 3_665 3_665
O30 Zn1 N1 117.1(12) 2_655 3_665
N1 Zn1 N1 112.7(3) 2_655 3_665
N1 Zn1 N1 112.7(3) . 3_665
O31 Zn2 N22 106.7(3) . 2_655
O31 Zn2 N22 106.7(3) . 3_665
N22 Zn2 N22 112.1(2) 2_655 3_665
O31 Zn2 N22 106.7(3) . .
N22 Zn2 N22 112.1(2) 2_655 .
N22 Zn2 N22 112.1(2) 3_665 .
C5 N1 C2 102.8(17) . .
C5 N1 Zn1 127.9(10) . .
C2 N1 Zn1 129.3(17) . .
C3 C2 N1 107.1(18) . .
C3 C2 H2 126.5 . .
N1 C2 H2 126.5 . .
N4 C3 C2 106.2(17) . .
N4 C3 H3 126.9 . .
C2 C3 H3 126.9 . .
C3 N4 C5 111.1(18) . .
C3 N4 C25 117.4(16) . .
C5 N4 C25 130.9(14) . .
N1 C5 N4 112.7(13) . .
N1 C5 C6 123.5(15) . .
N4 C5 C6 123.2(18) . .
O7 C6 C5 110.5(10) . .
O7 C6 H6A 109.6 . .
C5 C6 H6A 109.6 . .
O7 C6 H6B 109.6 . .
C5 C6 H6B 109.6 . .
H6A C6 H6B 108.1 . .
C8 O7 C6 121.9(10) . .
C9 C8 C13 124.1(11) . .
C9 C8 O7 117.6(10) . .
C13 C8 O7 118.3(9) . .
C8 C9 C10 116.1(11) . .
C8 C9 C21 121.0(10) . .
C10 C9 C21 122.7(10) . .
C11 C10 C9 123.9(11) . .
C11 C10 H10 118.0 . .
C9 C10 H10 118.0 . .
C10 C11 C12 118.2(11) . .
C10 C11 C26 120.1(12) . .
C12 C11 C26 121.7(11) . .
C11 C12 C13 122.2(11) . .
C11 C12 H12 118.9 . .
C13 C12 H12 118.9 . .
C8 C13 C12 115.4(10) . .
C8 C13 C14 124.5(11) . 2_655
C12 C13 C14 120.1(10) . 2_655
C13 C14 C15 116.4(9) 3_665 .
C13 C14 H14A 108.2 3_665 .
C15 C14 H14A 108.2 . .
C13 C14 H14B 108.2 3_665 .
C15 C14 H14B 108.2 . .
H14A C14 H14B 107.3 . .
C16 C15 C20 116.5(10) . .
C16 C15 C14 123.2(11) . .
C20 C15 C14 120.3(11) . .
C17 C16 C15 124.1(12) . .
C17 C16 O23 117.8(10) . .
C15 C16 O23 117.5(10) . .
C16 C17 C18 119.0(11) . .
C16 C17 C21 122.1(11) . .
C18 C17 C21 118.8(11) . .
C17 C18 C19 118.4(10) . .
C17 C18 H18 120.8 . .
C19 C18 H18 120.8 . .
C20 C19 C18 121.5(11) . .
C20 C19 N22 120.2(11) . .
C18 C19 N22 117.9(11) . .
C19 C20 C15 120.5(11) . .
C19 C20 H20 119.8 . .
C15 C20 H20 119.8 . .
C9 C21 C17 116.9(10) . .
C9 C21 H21A 108.1 . .
C17 C21 H21A 108.1 . .
C9 C21 H21B 108.1 . .
C17 C21 H21B 108.1 . .
H21A C21 H21B 107.3 . .
C19 N22 Zn2 109.9(8) . .
C19 N22 H22A 109.7 . .
Zn2 N22 H22A 109.7 . .
C19 N22 H22B 109.7 . .
Zn2 N22 H22B 109.7 . .
H22A N22 H22B 108.2 . .
C24 O23 C16 112.1(8) . .
O23 C24 H24A 109.5 . .
O23 C24 H24B 109.5 . .
H24A C24 H24B 109.5 . .
O23 C24 H24C 109.5 . .
H24A C24 H24C 109.5 . .
H24B C24 H24C 109.5 . .
N4 C25 H25A 109.5 . .
N4 C25 H25B 109.5 . .
H25A C25 H25B 109.5 . .
N4 C25 H25C 109.5 . .
H25A C25 H25C 109.5 . .
H25B C25 H25C 109.5 . .
C27 C26 C28 103.6(19) . .
C27 C26 C29 117.2(17) . .
C28 C26 C29 110(2) . .
C27 C26 C11 111.2(13) . .
C28 C26 C11 109.1(12) . .
C29 C26 C11 105.8(15) . .
C26 C27 H27A 109.5 . .
C26 C27 H27B 109.5 . .
H27A C27 H27B 109.5 . .
C26 C27 H27C 109.5 . .
H27A C27 H27C 109.5 . .
H27B C27 H27C 109.5 . .
C26 C28 H28A 109.5 . .
C26 C28 H28B 109.5 . .
H28A C28 H28B 109.5 . .
C26 C28 H28C 109.5 . .
H28A C28 H28C 109.5 . .
H28B C28 H28C 109.5 . .
C26 C29 H29A 109.5 . .
C26 C29 H29B 109.5 . .
H29A C29 H29B 109.5 . .
C26 C29 H29C 109.5 . .
H29A C29 H29C 109.5 . .
H29B C29 H29C 109.5 . .
O30 O30 O30 60.005(5) 2_655 3_665
O30 O30 Zn1 72.1(11) 2_655 .
O30 O30 Zn1 72.1(11) 3_665 .
O3 Cl1 O2 136.2(16) . .
O3 Cl1 O1 103.7(19) . .
O2 Cl1 O1 114.5(10) . .
O3 Cl1 O5 103.0(12) . .
O2 Cl1 O5 51.0(11) . .
O1 Cl1 O5 100.5(10) . .
O3 Cl1 O4 104.6(15) . .
O2 Cl1 O4 91.4(14) . .
O1 Cl1 O4 97.4(13) . .
O5 Cl1 O4 142.3(14) . .
O5 O2 Cl1 69.9(15) . .
O2 O5 Cl1 59.1(11) . .

loop_
_geom_bond_atom_site_label_1
_geom_bond_atom_site_label_2
_geom_bond_distance
_geom_bond_site_symmetry_2
Zn1 O30 2.00(5) .
Zn1 O30 2.00(5) 3_665
Zn1 O30 2.00(5) 2_655
Zn1 N1 2.012(14) 2_655
Zn1 N1 2.012(14) .
Zn1 N1 2.012(14) 3_665
Zn2 O31 1.85(2) .
Zn2 N22 2.088(13) 2_655
Zn2 N22 2.088(13) 3_665
Zn2 N22 2.088(13) .
N1 C5 1.27(2) .
N1 C2 1.45(2) .
C2 C3 1.39(3) .
C2 H2 0.9500 .
C3 N4 1.26(2) .
C3 H3 0.9500 .
N4 C5 1.34(2) .
N4 C25 1.46(2) .
C5 C6 1.52(2) .
C6 O7 1.418(15) .
C6 H6A 0.9900 .
C6 H6B 0.9900 .
O7 C8 1.417(14) .
C8 C9 1.373(15) .
C8 C13 1.381(16) .
C9 C10 1.385(17) .
C9 C21 1.472(15) .
C10 C11 1.338(17) .
C10 H10 0.9500 .
C11 C12 1.373(16) .
C11 C26 1.580(18) .
C12 C13 1.416(17) .
C12 H12 0.9500 .
C13 C14 1.481(16) 2_655
C14 C13 1.481(16) 3_665
C14 C15 1.521(15) .
C14 H14A 0.9900 .
C14 H14B 0.9900 .
C15 C16 1.365(16) .
C15 C20 1.417(17) .
C16 C17 1.352(17) .
C16 O23 1.437(15) .
C17 C18 1.372(16) .
C17 C21 1.547(17) .
C18 C19 1.411(18) .
C18 H18 0.9500 .
C19 C20 1.326(18) .
C19 N22 1.479(16) .
C20 H20 0.9500 .
C21 H21A 0.9900 .
C21 H21B 0.9900 .
N22 H22A 0.9200 .
N22 H22B 0.9200 .
O23 C24 1.416(16) .
C24 H24A 0.9800 .
C24 H24B 0.9800 .
C24 H24C 0.9800 .
C25 H25A 0.9800 .
C25 H25B 0.9800 .
C25 H25C 0.9800 .
C26 C27 1.50(3) .
C26 C28 1.50(3) .
C26 C29 1.56(3) .
C27 H27A 0.9800 .
C27 H27B 0.9800 .
C27 H27C 0.9800 .
C28 H28A 0.9800 .
C28 H28B 0.9800 .
C28 H28C 0.9800 .
C29 H29A 0.9800 .
C29 H29B 0.9800 .
C29 H29C 0.9800 .
O30 O30 1.22(6) 2_655
O30 O30 1.22(6) 3_665
Cl1 O3 1.27(2) .
Cl1 O2 1.38(2) .
Cl1 O1 1.398(16) .
Cl1 O5 1.505(17) .
Cl1 O4 1.52(2) .
O2 O5 1.25(3) .
